data_4103048
loop_
_publ_author_name
'Caleb A. Kent'
'Brian P. Mehl'
'Liqing Ma'
'John M. Papanikolas'
'Thomas J. Meyer'
'Wenbin Lin'

_publ_section_title
;
 Energy Transfer Dynamics in Metal-Organic Frameworks
;
_journal_name_full 'Journal of the American Chemical Society'
_journal_page_first 12767
_journal_page_last 12769
_journal_paper_doi 10.1021/ja102804s
_journal_volume 132
_journal_year 2010
_chemical_formula_sum 'C34 H20 N6 O8 Ru Zn'
_chemical_formula_weight 807.00
_chemical_name_systematic
; 
 ? 
;
_space_group_IT_number 14
_symmetry_cell_setting monoclinic
_symmetry_space_group_name_Hall '-P 2ybc'
_symmetry_space_group_name_H-M 'P 1 21/c 1'
_atom_sites_solution_hydrogens geom
_atom_sites_solution_primary direct
_atom_sites_solution_secondary difmap
_audit_creation_method SHELXL-97
_cell_angle_alpha 90.00
_cell_angle_beta 103.250(6)
_cell_angle_gamma 90.00
_cell_formula_units_Z 4
_cell_length_a 14.5979(10)
_cell_length_b 13.6986(11)
_cell_length_c 21.6725(16)
_cell_measurement_reflns_used 1484
_cell_measurement_temperature 223(2)
_cell_measurement_theta_max 42.84
_cell_measurement_theta_min 3.85
_cell_volume 4218.5(6)
_computing_structure_refinement 'SHELXL-97 (Sheldrick, 1997)'
_computing_structure_solution 'SHELXS-97 (Sheldrick, 1990)'
_diffrn_ambient_temperature 223(2)
_diffrn_measured_fraction_theta_full 0.955
_diffrn_measured_fraction_theta_max 0.955
_diffrn_radiation_monochromator graphite
_diffrn_radiation_source 'fine-focus sealed tube'
_diffrn_radiation_type CuK\a
_diffrn_radiation_wavelength 1.54178
_diffrn_reflns_av_R_equivalents 0.0520
_diffrn_reflns_av_sigmaI/netI 0.0718
_diffrn_reflns_limit_h_max 12
_diffrn_reflns_limit_h_min -12
_diffrn_reflns_limit_k_max 11
_diffrn_reflns_limit_k_min -8
_diffrn_reflns_limit_l_max 18
_diffrn_reflns_limit_l_min -15
_diffrn_reflns_number 6720
_diffrn_reflns_theta_full 42.00
_diffrn_reflns_theta_max 42.00
_diffrn_reflns_theta_min 3.85
_exptl_absorpt_coefficient_mu 4.014
_exptl_absorpt_correction_T_max 0.787
_exptl_absorpt_correction_T_min 0.630
_exptl_absorpt_correction_type multi-scan
_exptl_absorpt_process_details SADABS
_exptl_crystal_colour red
_exptl_crystal_density_diffrn 1.271
_exptl_crystal_density_method 'not measured'
_exptl_crystal_description block
_exptl_crystal_F_000 1616
_exptl_crystal_size_max 0.12
_exptl_crystal_size_mid 0.10
_exptl_crystal_size_min 0.05
_refine_diff_density_max 1.028
_refine_diff_density_min -0.698
_refine_diff_density_rms 0.117
_refine_ls_extinction_method none
_refine_ls_goodness_of_fit_ref 1.085
_refine_ls_hydrogen_treatment constr
_refine_ls_matrix_type full
_refine_ls_number_parameters 441
_refine_ls_number_reflns 2754
_refine_ls_number_restraints 439
_refine_ls_restrained_S_all 1.007
_refine_ls_R_factor_all 0.0813
_refine_ls_R_factor_gt 0.0624
_refine_ls_shift/su_max 0.001
_refine_ls_shift/su_mean 0.000
_refine_ls_structure_factor_coef Fsqd
_refine_ls_weighting_details 'calc w=1/[\s^2^(Fo^2^)+(0.1000P)^2^+0.0000P] where P=(Fo^2^+2Fc^2^)/3'
_refine_ls_weighting_scheme calc
_refine_ls_wR_factor_gt 0.1558
_refine_ls_wR_factor_ref 0.1634
_reflns_number_gt 1991
_reflns_number_total 2754
_reflns_threshold_expression >2sigma(I)
_cod_data_source_file ja102804s_si_002.cif
_cod_data_source_block RuZn44SQUEEZE
_cod_original_cell_volume 4218.5(5)
_cod_database_code 4103048

loop_
_symmetry_equiv_pos_as_xyz
'x, y, z'
'-x, y+1/2, -z+1/2'
'-x, -y, -z'
'x, -y-1/2, z-1/2'

loop_
_atom_site_label
_atom_site_type_symbol
_atom_site_fract_x
_atom_site_fract_y
_atom_site_fract_z
_atom_site_U_iso_or_equiv
_atom_site_adp_type
_atom_site_occupancy
_atom_site_symmetry_multiplicity
_atom_site_calc_flag
_atom_site_refinement_flags
Ru1 Ru 0.35869(6) 0.77750(7) 0.22140(4) 0.0296(5) Uani 1 1 d U
Zn2 Zn 0.24025(10) 0.27755(11) -0.04378(7) 0.0313(6) Uani 1 1 d U
C1A C 0.2836(7) 0.6141(9) 0.1422(5) 0.025(3) Uani 1 1 d U
C2A C 0.2787(8) 0.5344(9) 0.0995(5) 0.031(3) Uani 1 1 d U
H2A H 0.2205 0.5045 0.0822 0.037 Uiso 1 1 calc R
C3A C 0.3589(8) 0.5011(9) 0.0837(5) 0.029(3) Uani 1 1 d U
C4A C 0.4437(8) 0.5447(9) 0.1094(5) 0.037(3) Uani 1 1 d U
H4A H 0.4990 0.5236 0.0983 0.045 Uiso 1 1 calc R
C5A C 0.4459(7) 0.6213(8) 0.1526(5) 0.028(3) Uani 1 1 d U
H5A H 0.5038 0.6507 0.1715 0.034 Uiso 1 1 calc R
C6A C 0.2006(8) 0.6560(9) 0.1580(5) 0.030(3) Uani 1 1 d U
C7A C 0.1112(7) 0.6265(9) 0.1344(5) 0.035(3) Uani 1 1 d U
H7A H 0.1007 0.5694 0.1097 0.042 Uiso 1 1 calc R
C8A C 0.0351(8) 0.6769(9) 0.1450(5) 0.035(3) Uani 1 1 d U
C9A C 0.0560(8) 0.7605(9) 0.1830(5) 0.036(3) Uani 1 1 d U
H9A H 0.0076 0.8006 0.1906 0.043 Uiso 1 1 calc R
C10A C 0.1481(8) 0.7824(9) 0.2088(6) 0.038(3) Uani 1 1 d U
H10A H 0.1598 0.8335 0.2385 0.045 Uiso 1 1 calc R
C11A C 0.3006(7) 0.9645(9) 0.1549(6) 0.026(3) Uani 1 1 d U
C12A C 0.2763(7) 1.0275(9) 0.1071(5) 0.031(3) Uani 1 1 d U
H12A H 0.2590 1.0914 0.1157 0.037 Uiso 1 1 calc R
C13A C 0.2756(7) 1.0021(9) 0.0460(6) 0.027(3) Uani 1 1 d U
C14A C 0.2982(7) 0.9078(10) 0.0334(6) 0.035(3) Uani 1 1 d U
H14A H 0.2945 0.8873 -0.0085 0.042 Uiso 1 1 calc R
C15A C 0.3264(7) 0.8435(9) 0.0834(5) 0.030(3) Uani 1 1 d U
H15A H 0.3458 0.7804 0.0751 0.036 Uiso 1 1 calc R
C16A C 0.3030(7) 0.9837(9) 0.2219(5) 0.027(3) Uani 1 1 d U
C17A C 0.2775(7) 1.0710(9) 0.2440(5) 0.030(3) Uani 1 1 d U
H17A H 0.2559 1.1221 0.2154 0.036 Uiso 1 1 calc R
C18A C 0.2831(7) 1.0845(9) 0.3069(6) 0.028(3) Uani 1 1 d U
C19A C 0.3123(7) 1.0084(9) 0.3486(6) 0.035(3) Uani 1 1 d U
H19A H 0.3170 1.0167 0.3923 0.042 Uiso 1 1 calc R
C20A C 0.3345(7) 0.9202(10) 0.3252(5) 0.036(3) Uani 1 1 d U
H20A H 0.3521 0.8675 0.3532 0.043 Uiso 1 1 calc R
C21A C 0.5452(8) 0.7698(8) 0.3070(6) 0.030(3) Uani 1 1 d U
C22A C 0.6391(8) 0.7848(8) 0.3326(6) 0.038(3) Uani 1 1 d U
H22A H 0.6680 0.7569 0.3719 0.046 Uiso 1 1 calc R
C23A C 0.6905(8) 0.8410(9) 0.3003(6) 0.038(3) Uani 1 1 d U
H23A H 0.7547 0.8528 0.3173 0.046 Uiso 1 1 calc R
C24A C 0.6458(8) 0.8801(9) 0.2419(6) 0.041(3) Uani 1 1 d U
H24A H 0.6788 0.9183 0.2181 0.049 Uiso 1 1 calc R
C25A C 0.5496(8) 0.8601(9) 0.2198(6) 0.037(3) Uani 1 1 d U
H25A H 0.5186 0.8859 0.1804 0.044 Uiso 1 1 calc R
C26A C 0.4857(8) 0.7046(9) 0.3354(5) 0.031(3) Uani 1 1 d U
C27A C 0.5187(8) 0.6520(9) 0.3911(5) 0.035(3) Uani 1 1 d U
H27A H 0.5809 0.6605 0.4144 0.042 Uiso 1 1 calc R
C28A C 0.4597(9) 0.5871(9) 0.4121(6) 0.045(4) Uani 1 1 d U
H28A H 0.4814 0.5506 0.4493 0.055 Uiso 1 1 calc R
C29A C 0.3677(8) 0.5771(9) 0.3771(6) 0.038(3) Uani 1 1 d U
H29A H 0.3264 0.5324 0.3895 0.045 Uiso 1 1 calc R
C30A C 0.3387(8) 0.6332(9) 0.3246(6) 0.036(3) Uani 1 1 d U
H30A H 0.2754 0.6284 0.3025 0.043 Uiso 1 1 calc R
N1A N 0.3675(6) 0.6531(6) 0.1674(4) 0.018(2) Uiso 1 1 d U
N2A N 0.2225(6) 0.7386(7) 0.1959(4) 0.031(2) Uani 1 1 d U
N3B N 0.3270(6) 0.8688(7) 0.1446(4) 0.025(2) Uani 1 1 d U
N4B N 0.3314(5) 0.9079(7) 0.2635(5) 0.025(2) Uiso 1 1 d U
N5B N 0.4989(6) 0.8055(7) 0.2524(4) 0.028(2) Uani 1 1 d U
N6B N 0.3961(6) 0.6964(7) 0.3019(4) 0.027(2) Uani 1 1 d U
O1B O 0.4257(6) 0.3840(7) 0.0269(5) 0.071(3) Uani 1 1 d U
O2B O 0.2697(5) 0.3871(6) 0.0148(4) 0.044(2) Uani 1 1 d U
O3B O -0.1090(5) 0.7259(6) 0.0804(4) 0.040(2) Uani 1 1 d U
O4B O -0.0980(5) 0.5744(7) 0.1197(4) 0.047(3) Uani 1 1 d U
O5B O 0.2675(5) 1.1648(7) 0.0127(3) 0.038(2) Uani 1 1 d U
O6B O 0.2174(5) 1.0502(6) -0.0621(4) 0.045(2) Uani 1 1 d U
O7B O 0.1955(6) 1.2330(6) 0.2932(4) 0.045(2) Uani 1 1 d U
O8B O 0.3000(5) 1.2073(5) 0.3856(4) 0.033(2) Uani 1 1 d U
C31B C 0.3510(10) 0.4175(10) 0.0364(6) 0.041(3) Uani 1 1 d U
C32B C -0.0641(9) 0.6599(12) 0.1120(6) 0.040(3) Uani 1 1 d U
C33B C 0.2505(8) 1.0786(11) -0.0076(7) 0.036(3) Uani 1 1 d U
C34B C 0.2557(9) 1.1846(10) 0.3297(7) 0.037(3) Uani 1 1 d U

loop_
_atom_site_aniso_label
_atom_site_aniso_U_11
_atom_site_aniso_U_22
_atom_site_aniso_U_33
_atom_site_aniso_U_23
_atom_site_aniso_U_13
_atom_site_aniso_U_12
Ru1 0.0389(7) 0.0177(8) 0.0286(7) -0.0001(5) 0.0002(5) 0.0011(5)
Zn2 0.0426(11) 0.0178(12) 0.0305(11) 0.0002(8) 0.0020(8) -0.0006(8)
C1A 0.024(5) 0.011(8) 0.034(8) 0.003(5) -0.004(6) 0.001(5)
C2A 0.027(6) 0.028(9) 0.032(8) -0.003(6) -0.005(6) -0.011(6)
C3A 0.033(6) 0.016(8) 0.033(8) -0.001(5) -0.003(6) -0.004(5)
C4A 0.025(6) 0.042(10) 0.045(9) -0.017(6) 0.008(6) 0.002(6)
C5A 0.022(6) 0.010(8) 0.048(9) -0.002(5) -0.001(6) -0.009(5)
C6A 0.025(5) 0.022(8) 0.036(8) 0.007(5) -0.008(6) 0.002(5)
C7A 0.031(5) 0.034(9) 0.034(8) -0.014(6) -0.007(6) 0.002(6)
C8A 0.034(5) 0.028(9) 0.035(8) -0.005(6) -0.006(5) 0.001(5)
C9A 0.042(6) 0.022(9) 0.033(8) -0.003(6) -0.011(6) 0.015(6)
C10A 0.042(5) 0.020(9) 0.044(8) -0.007(6) -0.006(6) -0.004(6)
C11A 0.039(7) 0.012(7) 0.026(6) -0.002(5) 0.004(6) -0.009(6)
C12A 0.054(8) 0.012(8) 0.022(6) 0.003(5) 0.002(7) -0.006(6)
C13A 0.027(7) 0.022(7) 0.024(6) -0.003(6) -0.011(6) -0.011(6)
C14A 0.047(8) 0.031(8) 0.021(7) 0.007(6) -0.008(6) 0.000(7)
C15A 0.042(7) 0.022(8) 0.020(6) 0.003(5) -0.006(6) 0.001(6)
C16A 0.047(7) 0.011(7) 0.018(5) 0.005(5) -0.001(6) -0.011(6)
C17A 0.049(8) 0.017(8) 0.017(6) -0.003(6) -0.005(6) -0.016(6)
C18A 0.041(7) 0.022(7) 0.018(7) -0.004(5) -0.001(6) -0.001(6)
C19A 0.038(8) 0.038(8) 0.026(8) 0.009(6) 0.004(6) 0.000(7)
C20A 0.048(7) 0.038(8) 0.016(7) 0.010(5) -0.003(6) 0.010(7)
C21A 0.033(6) 0.011(8) 0.040(8) 0.002(6) -0.005(5) 0.004(6)
C22A 0.044(6) 0.015(9) 0.048(8) 0.003(7) -0.002(6) -0.006(6)
C23A 0.034(7) 0.026(10) 0.052(9) -0.007(7) 0.004(6) 0.001(6)
C24A 0.053(7) 0.012(9) 0.054(9) 0.001(7) 0.005(7) -0.005(6)
C25A 0.045(6) 0.016(9) 0.044(8) 0.005(6) 0.000(6) 0.006(6)
C26A 0.043(6) 0.024(9) 0.020(7) -0.003(5) -0.005(5) -0.002(6)
C27A 0.048(7) 0.021(10) 0.029(8) -0.002(6) -0.004(6) 0.010(6)
C28A 0.074(8) 0.025(10) 0.032(9) 0.010(6) -0.001(6) 0.006(7)
C29A 0.066(7) 0.020(9) 0.026(8) 0.004(6) 0.008(6) -0.015(7)
C30A 0.044(7) 0.023(10) 0.038(8) 0.005(6) 0.006(6) 0.000(6)
N2A 0.043(5) 0.010(7) 0.038(7) 0.004(4) 0.005(4) 0.011(4)
N3B 0.045(6) 0.010(6) 0.015(5) 0.005(4) -0.005(4) -0.008(5)
N5B 0.051(5) 0.007(7) 0.022(6) 0.001(5) -0.002(4) -0.002(5)
N6B 0.042(5) 0.023(7) 0.012(5) 0.001(4) 0.000(4) -0.003(5)
O1B 0.053(6) 0.049(7) 0.107(8) -0.046(6) 0.013(6) -0.005(5)
O2B 0.052(5) 0.027(6) 0.046(6) -0.017(4) -0.002(5) -0.011(4)
O3B 0.040(5) 0.028(6) 0.048(6) 0.004(5) 0.002(4) 0.010(4)
O4B 0.040(5) 0.031(6) 0.060(6) -0.006(5) -0.007(4) 0.003(4)
O5B 0.056(5) 0.032(6) 0.021(5) -0.001(5) -0.001(4) 0.003(5)
O6B 0.067(6) 0.035(6) 0.025(5) -0.001(4) -0.004(5) 0.007(5)
O7B 0.075(6) 0.013(6) 0.045(6) 0.002(4) 0.007(5) 0.009(4)
O8B 0.053(5) 0.022(6) 0.026(5) -0.010(4) 0.013(4) -0.010(4)
C31B 0.049(7) 0.037(10) 0.029(9) -0.005(6) -0.008(7) 0.003(7)
C32B 0.036(6) 0.033(9) 0.048(9) -0.020(7) 0.005(6) 0.000(6)
C33B 0.039(8) 0.038(8) 0.025(7) 0.008(6) -0.008(7) 0.005(8)
C34B 0.056(9) 0.023(8) 0.030(8) -0.006(6) 0.010(6) -0.009(6)

loop_
_atom_type_symbol
_atom_type_description
_atom_type_scat_dispersion_real
_atom_type_scat_dispersion_imag
_atom_type_scat_source
C C 0.0181 0.0091 'International Tables Vol C Tables 4.2.6.8 and 6.1.1.4'
H H 0.0000 0.0000 'International Tables Vol C Tables 4.2.6.8 and 6.1.1.4'
N N 0.0311 0.0180 'International Tables Vol C Tables 4.2.6.8 and 6.1.1.4'
O O 0.0492 0.0322 'International Tables Vol C Tables 4.2.6.8 and 6.1.1.4'
Zn Zn -1.5491 0.6778 'International Tables Vol C Tables 4.2.6.8 and 6.1.1.4'
Ru Ru 0.0552 3.2960 'International Tables Vol C Tables 4.2.6.8 and 6.1.1.4'

loop_
_geom_angle_atom_site_label_1
_geom_angle_atom_site_label_2
_geom_angle_atom_site_label_3
_geom_angle
_geom_angle_site_symmetry_1
_geom_angle_site_symmetry_3
N2A Ru1 N6B 98.4(4) . .
N2A Ru1 N5B 174.6(4) . .
N6B Ru1 N5B 76.6(4) . .
N2A Ru1 N3B 85.0(3) . .
N6B Ru1 N3B 175.2(4) . .
N5B Ru1 N3B 100.1(4) . .
N2A Ru1 N4B 94.1(3) . .
N6B Ru1 N4B 97.6(4) . .
N5B Ru1 N4B 88.4(3) . .
N3B Ru1 N4B 78.6(4) . .
N2A Ru1 N1A 79.2(4) . .
N6B Ru1 N1A 89.8(3) . .
N5B Ru1 N1A 98.8(3) . .
N3B Ru1 N1A 94.3(4) . .
N4B Ru1 N1A 170.7(3) . .
O3B Zn2 O8B 105.4(3) 3_565 4_575
O3B Zn2 O2B 110.0(3) 3_565 .
O8B Zn2 O2B 111.1(3) 4_575 .
O3B Zn2 O5B 106.5(3) 3_565 1_545
O8B Zn2 O5B 121.0(3) 4_575 1_545
O2B Zn2 O5B 102.6(3) . 1_545
N1A C1A C2A 118.7(10) . .
N1A C1A C6A 118.9(10) . .
C2A C1A C6A 122.4(10) . .
C3A C2A C1A 119.9(10) . .
C2A C3A C4A 119.8(11) . .
C2A C3A C31B 118.8(11) . .
C4A C3A C31B 121.5(11) . .
C3A C4A C5A 118.5(10) . .
N1A C5A C4A 121.1(10) . .
C7A C6A N2A 122.6(11) . .
C7A C6A C1A 125.4(12) . .
N2A C6A C1A 111.7(10) . .
C6A C7A C8A 122.4(12) . .
C7A C8A C9A 115.7(11) . .
C7A C8A C32B 125.4(11) . .
C9A C8A C32B 118.0(11) . .
C10A C9A C8A 118.8(11) . .
N2A C10A C9A 126.2(11) . .
C12A C11A N3B 121.2(11) . .
C12A C11A C16A 126.5(12) . .
N3B C11A C16A 112.3(10) . .
C11A C12A C13A 121.9(12) . .
C12A C13A C14A 118.8(11) . .
C12A C13A C33B 120.2(12) . .
C14A C13A C33B 121.1(11) . .
C13A C14A C15A 119.0(12) . .
N3B C15A C14A 122.2(12) . .
C17A C16A N4B 119.6(11) . .
C17A C16A C11A 123.7(11) . .
N4B C16A C11A 116.7(11) . .
C18A C17A C16A 120.7(11) . .
C17A C18A C19A 119.5(12) . .
C17A C18A C34B 118.8(11) . .
C19A C18A C34B 121.7(11) . .
C20A C19A C18A 119.0(12) . .
N4B C20A C19A 121.5(11) . .
N5B C21A C22A 124.6(11) . .
N5B C21A C26A 111.7(10) . .
C22A C21A C26A 123.5(11) . .
C21A C22A C23A 119.4(11) . .
C22A C23A C24A 118.9(11) . .
C23A C24A C25A 117.3(12) . .
N5B C25A C24A 123.5(11) . .
N6B C26A C27A 121.6(11) . .
N6B C26A C21A 114.6(10) . .
C27A C26A C21A 123.7(11) . .
C28A C27A C26A 119.9(11) . .
C27A C28A C29A 118.6(11) . .
C30A C29A C28A 118.6(12) . .
C29A C30A N6B 124.0(11) . .
C5A N1A C1A 122.0(10) . .
C5A N1A Ru1 124.7(7) . .
C1A N1A Ru1 112.8(7) . .
C10A N2A C6A 113.8(10) . .
C10A N2A Ru1 128.9(8) . .
C6A N2A Ru1 117.2(7) . .
C15A N3B C11A 116.8(9) . .
C15A N3B Ru1 125.7(8) . .
C11A N3B Ru1 117.5(7) . .
C20A N4B C16A 119.7(10) . .
C20A N4B Ru1 125.4(9) . .
C16A N4B Ru1 114.7(8) . .
C21A N5B C25A 116.4(10) . .
C21A N5B Ru1 119.8(8) . .
C25A N5B Ru1 123.9(8) . .
C26A N6B C30A 117.1(9) . .
C26A N6B Ru1 117.0(8) . .
C30A N6B Ru1 125.9(7) . .
C31B O2B Zn2 123.5(8) . .
C32B O3B Zn2 124.9(10) . 3_565
C33B O5B Zn2 121.7(8) . 1_565
C34B O8B Zn2 123.7(7) . 4_576
O1B C31B O2B 127.7(13) . .
O1B C31B C3A 117.1(12) . .
O2B C31B C3A 115.1(12) . .
O3B C32B O4B 124.5(13) . .
O3B C32B C8A 119.4(14) . .
O4B C32B C8A 116.1(13) . .
O6B C33B O5B 129.1(13) . .
O6B C33B C13A 118.7(13) . .
O5B C33B C13A 112.3(12) . .
O7B C34B O8B 127.7(13) . .
O7B C34B C18A 118.2(12) . .
O8B C34B C18A 114.2(12) . .

loop_
_geom_bond_atom_site_label_1
_geom_bond_atom_site_label_2
_geom_bond_distance
_geom_bond_site_symmetry_2
Ru1 N2A 2.010(9) .
Ru1 N6B 2.034(9) .
Ru1 N5B 2.039(9) .
Ru1 N3B 2.048(9) .
Ru1 N4B 2.085(9) .
Ru1 N1A 2.087(9) .
Zn2 O3B 1.900(8) 3_565
Zn2 O8B 1.938(7) 4_575
Zn2 O2B 1.949(8) .
Zn2 O5B 1.954(8) 1_545
C1A N1A 1.333(12) .
C1A C2A 1.422(15) .
C1A C6A 1.451(15) .
C2A C3A 1.371(14) .
C3A C4A 1.372(14) .
C3A C31B 1.524(17) .
C4A C5A 1.401(15) .
C5A N1A 1.331(12) .
C6A C7A 1.350(13) .
C6A N2A 1.391(14) .
C7A C8A 1.371(14) .
C8A C9A 1.402(15) .
C8A C32B 1.480(16) .
C9A C10A 1.365(14) .
C10A N2A 1.326(13) .
C11A C12A 1.333(15) .
C11A N3B 1.399(13) .
C11A C16A 1.467(15) .
C12A C13A 1.369(14) .
C13A C14A 1.376(15) .
C13A C33B 1.544(17) .
C14A C15A 1.383(15) .
C15A N3B 1.369(13) .
C16A C17A 1.373(14) .
C16A N4B 1.375(13) .
C17A C18A 1.359(14) .
C18A C19A 1.382(15) .
C18A C34B 1.542(17) .
C19A C20A 1.377(15) .
C20A N4B 1.338(12) .
C21A N5B 1.315(13) .
C21A C22A 1.371(14) .
C21A C26A 1.475(15) .
C22A C23A 1.374(15) .
C23A C24A 1.391(15) .
C24A C25A 1.403(14) .
C25A N5B 1.359(13) .
C26A N6B 1.347(12) .
C26A C27A 1.394(15) .
C27A C28A 1.385(15) .
C28A C29A 1.390(15) .
C29A C30A 1.357(15) .
C30A N6B 1.373(13) .
O1B C31B 1.242(14) .
O2B C31B 1.243(13) .
O3B C32B 1.228(15) .
O3B Zn2 1.900(8) 3_565
O4B C32B 1.298(15) .
O5B C33B 1.264(14) .
O5B Zn2 1.954(8) 1_565
O6B C33B 1.233(14) .
O7B C34B 1.232(14) .
O8B C34B 1.274(13) .
O8B Zn2 1.938(7) 4_576
